data_7711529
loop_
_publ_author_name
'Yang, Ming-Xing'
'Yan, Rong-Zhi'
'Chen, Lijuan'
'Lin, Shen'

_publ_section_title
;
 Five 3D Co(II)-MOFs constructed from 5-(2-methylimidazol-1-yl)
 isophthalic acid and different bis(imidazole) ligands and one of their
 derivatives as an efficient electrocatalyst for ORR
;
_journal_name_full 'Dalton Transactions'
_journal_paper_doi 10.1039/D2DT02383K
_journal_year 2022
_chemical_formula_moiety 'C42 H34 Co2 N8 O10'
_chemical_formula_sum 'C42 H34 Co2 N8 O10'
_chemical_formula_weight 928.63
_space_group_crystal_system monoclinic
_space_group_IT_number 14
_space_group_name_Hall '-P 2yn'
_space_group_name_H-M_alt 'P 1 21/n 1'
_atom_sites_solution_hydrogens mixed
_audit_creation_method SHELXL-2018/3
_audit_update_record
;
2022-10-07 deposited with the CCDC.	2022-10-20 downloaded from the CCDC.
;
_cell_angle_alpha 90
_cell_angle_beta 109.315(5)
_cell_angle_gamma 90
_cell_formula_units_Z 2
_cell_length_a 10.167(4)
_cell_length_b 13.936(4)
_cell_length_c 15.062(5)
_cell_measurement_reflns_used 4911
_cell_measurement_temperature 293(2)
_cell_measurement_theta_max 27.5204
_cell_measurement_theta_min 2.0470
_cell_volume 2014.0(12)
_computing_cell_refinement '(CrystalClear; Rigaku, 2002)'
_computing_data_collection '(CrystalClear; Rigaku, 2002)'
_computing_data_reduction '(CrystalClear; Rigaku, 2002)'
_computing_molecular_graphics 'Bruker SHELXTL'
_computing_publication_material 'Bruker SHELXTL'
_computing_structure_refinement 'SHELXL-2018/3 (Sheldrick, 2018)'
_computing_structure_solution 'SHELXL-2018/3 (Sheldrick, 2018)'
_diffrn_ambient_temperature 293(2)
_diffrn_detector_area_resol_mean 28.5714
_diffrn_measured_fraction_theta_full 0.991
_diffrn_measured_fraction_theta_max 0.975
_diffrn_measurement_device_type 'Rigaku Mercury CCD'
_diffrn_measurement_method '\w scan'
_diffrn_radiation_type MoK\a
_diffrn_radiation_wavelength 0.71073
_diffrn_reflns_av_R_equivalents 0.0307
_diffrn_reflns_av_unetI/netI 0.0316
_diffrn_reflns_Laue_measured_fraction_full 0.991
_diffrn_reflns_Laue_measured_fraction_max 0.975
_diffrn_reflns_limit_h_max 13
_diffrn_reflns_limit_h_min -12
_diffrn_reflns_limit_k_max 18
_diffrn_reflns_limit_k_min -18
_diffrn_reflns_limit_l_max 19
_diffrn_reflns_limit_l_min -19
_diffrn_reflns_number 13927
_diffrn_reflns_point_group_measured_fraction_full 0.991
_diffrn_reflns_point_group_measured_fraction_max 0.975
_diffrn_reflns_theta_full 25.242
_diffrn_reflns_theta_max 27.554
_diffrn_reflns_theta_min 3.218
_exptl_absorpt_coefficient_mu 0.894
_exptl_absorpt_correction_T_max 0.956
_exptl_absorpt_correction_T_min 0.898
_exptl_absorpt_correction_type multi-scan
_exptl_absorpt_process_details '(CrystalClear; Rigaku, 2002)'
_exptl_crystal_colour 'dark purple'
_exptl_crystal_density_diffrn 1.531
_exptl_crystal_description column
_exptl_crystal_F_000 952
_exptl_crystal_size_max 0.15
_exptl_crystal_size_mid 0.10
_exptl_crystal_size_min 0.05
_refine_diff_density_max 0.248
_refine_diff_density_min -0.243
_refine_diff_density_rms 0.050
_refine_ls_extinction_method none
_refine_ls_goodness_of_fit_ref 1.072
_refine_ls_hydrogen_treatment mixed
_refine_ls_matrix_type full
_refine_ls_number_parameters 324
_refine_ls_number_reflns 4542
_refine_ls_number_restraints 237
_refine_ls_restrained_S_all 1.072
_refine_ls_R_factor_all 0.0492
_refine_ls_R_factor_gt 0.0396
_refine_ls_shift/su_max 0.002
_refine_ls_shift/su_mean 0.000
_refine_ls_structure_factor_coef Fsqd
_refine_ls_weighting_details 'w=1/[\s^2^(Fo^2^)+(0.0484P)^2^+0.4227P] where P=(Fo^2^+2Fc^2^)/3'
_refine_ls_weighting_scheme calc
_refine_ls_wR_factor_gt 0.0928
_refine_ls_wR_factor_ref 0.0986
_reflns_Friedel_coverage 0.000
_reflns_number_gt 3929
_reflns_number_total 4542
_reflns_threshold_expression 'I > 2\s(I)'
_cod_data_source_file d2dt02383k2.cif
_cod_data_source_block C42H34Co2N8O10
_cod_depositor_comments
;
The following automatic conversions were performed:

data item '_exptl_absorpt_correction_type' value 'Multi-scan' was
changed to 'multi-scan' in accordance with the
/home/data/users/saulius/crontab/automatic-downloads/rss-feeds/RSC/lib/dictionaries/cif_core.dic
dictionary named 'cif_core.dic' version 2.4.2 last updated on
2011-04-26.

Automatic conversion script
Id: cif_fix_values 7556 2019-12-06 15:28:31Z antanas 
;
_cod_original_sg_symbol_H-M 'P 21/n'
_cod_database_code 7711529
_shelx_shelxl_version_number 2018/3
_shelx_space_group_comment
;
The symmetry employed for this shelxl refinement is uniquely defined
by the following loop, which should always be used as a source of
symmetry information in preference to the above space-group names.
They are only intended as comments.
;

loop_
_space_group_symop_operation_xyz
'x, y, z'
'-x+1/2, y+1/2, -z+1/2'
'-x, -y, -z'
'x-1/2, -y-1/2, z-1/2'

loop_
_atom_site_label
_atom_site_type_symbol
_atom_site_fract_x
_atom_site_fract_y
_atom_site_fract_z
_atom_site_U_iso_or_equiv
_atom_site_adp_type
_atom_site_occupancy
_atom_site_site_symmetry_order
_atom_site_calc_flag
_atom_site_refinement_flags_posn
_atom_site_refinement_flags_adp
_atom_site_refinement_flags_occupancy
_atom_site_disorder_assembly
_atom_site_disorder_group
Co1 Co 0.42701(3) 0.34564(2) 0.55229(2) 0.03113(10) Uani 1 1 d . . . . .
O1 O 1.32115(15) 0.43491(11) 0.60872(11) 0.0414(4) Uani 1 1 d . . . . .
O2 O 1.17545(17) 0.33028(12) 0.51934(12) 0.0493(4) Uani 1 1 d . . . . .
O3 O 0.69467(18) 0.30241(14) 0.52206(14) 0.0632(5) Uani 1 1 d . . . . .
O4 O 0.61403(15) 0.40606(12) 0.60172(11) 0.0440(4) Uani 1 1 d . . . . .
N1 N 1.0391(2) 0.58113(13) 0.80638(13) 0.0418(4) Uani 1 1 d . . . . .
N2 N 1.0593(2) 0.70992(13) 0.89366(13) 0.0415(4) Uani 1 1 d . . . . .
N3 N 0.3875(2) 0.36184(13) 0.26990(12) 0.0394(4) Uani 1 1 d . . . . .
N4 N 0.38176(18) 0.33659(12) 0.41201(12) 0.0355(4) Uani 1 1 d . . . . .
C1 C 1.0883(2) 0.43280(14) 0.61335(14) 0.0327(4) Uani 1 1 d . . . . .
C2 C 0.9553(2) 0.39526(15) 0.57526(14) 0.0331(4) Uani 1 1 d . . . . .
H2A H 0.935945 0.352819 0.524914 0.040 Uiso 1 1 calc R U . . .
C3 C 0.8505(2) 0.42000(14) 0.61104(15) 0.0336(4) Uani 1 1 d . . . . .
C4 C 0.8803(2) 0.48387(15) 0.68537(15) 0.0370(5) Uani 1 1 d . . . . .
H4A H 0.810547 0.502196 0.709150 0.044 Uiso 1 1 calc R U . . .
C5 C 1.0129(2) 0.52049(15) 0.72435(15) 0.0373(5) Uani 1 1 d . . . . .
C6 C 1.1187(2) 0.49580(15) 0.68874(15) 0.0371(5) Uani 1 1 d . . . . .
H6A H 1.207796 0.521076 0.715022 0.045 Uiso 1 1 calc R U . . .
C7 C 1.2008(2) 0.39745(15) 0.57647(15) 0.0366(5) Uani 1 1 d . . . . .
C8 C 0.7092(2) 0.37277(16) 0.57373(16) 0.0391(5) Uani 1 1 d . . . . .
C9 C 1.0065(3) 0.55517(19) 0.88513(18) 0.0620(7) Uani 1 1 d . . . . .
H9A H 0.979912 0.494551 0.898692 0.074 Uiso 1 1 calc R U . . .
C10 C 1.0204(3) 0.63385(18) 0.93805(18) 0.0591(7) Uani 1 1 d . . . . .
H10A H 1.006164 0.636876 0.995877 0.071 Uiso 1 1 calc R U . . .
C11 C 1.0677(2) 0.67592(15) 0.81405(15) 0.0380(5) Uani 1 1 d . . . . .
C12 C 1.1046(3) 0.7320(2) 0.74084(19) 0.0625(7) Uani 1 1 d . . . . .
H12D H 1.202397 0.725387 0.750807 0.094 Uiso 1 1 calc R U . . .
H12E H 1.082769 0.798516 0.745240 0.094 Uiso 1 1 calc R U . . .
H12F H 1.052205 0.708186 0.679519 0.094 Uiso 1 1 calc R U . . .
C13 C 0.4241(2) 0.40272(15) 0.19353(15) 0.0426(5) Uani 1 1 d D . . . .
C16 C 0.4854(3) 0.47935(16) 0.04132(16) 0.0498(6) Uani 1 1 d D . . . .
C14 C 0.4991(10) 0.3498(6) 0.1502(6) 0.062(2) Uani 0.601(17) 1 d D U P A 1
H14A H 0.529934 0.288647 0.172001 0.074 Uiso 0.601(17) 1 calc R U P A 1
C15 C 0.5290(10) 0.3873(4) 0.0741(5) 0.059(2) Uani 0.601(17) 1 d D U P A 1
H15A H 0.578790 0.350747 0.044469 0.071 Uiso 0.601(17) 1 calc R U P A 1
C17 C 0.4216(14) 0.5338(6) 0.0905(8) 0.080(3) Uani 0.601(17) 1 d D U P A 1
H17A H 0.398803 0.597314 0.073382 0.097 Uiso 0.601(17) 1 calc R U P A 1
C18 C 0.3907(15) 0.4949(5) 0.1653(8) 0.084(3) Uani 0.601(17) 1 d D U P A 1
H18A H 0.345879 0.532686 0.197440 0.101 Uiso 0.601(17) 1 calc R U P A 1
C14A C 0.435(2) 0.3450(8) 0.1237(9) 0.080(4) Uani 0.399(17) 1 d D U P A 2
H14B H 0.429258 0.278815 0.128898 0.096 Uiso 0.399(17) 1 calc R U P A 2
C15A C 0.456(2) 0.3837(6) 0.0455(10) 0.090(4) Uani 0.399(17) 1 d D U P A 2
H15B H 0.449605 0.344386 -0.005573 0.108 Uiso 0.399(17) 1 calc R U P A 2
C17A C 0.4699(16) 0.5353(8) 0.1123(7) 0.056(3) Uani 0.399(17) 1 d D U P A 2
H17B H 0.482344 0.601154 0.109335 0.068 Uiso 0.399(17) 1 calc R U P A 2
C18A C 0.4371(15) 0.4997(5) 0.1877(7) 0.050(3) Uani 0.399(17) 1 d D U P A 2
H18B H 0.424288 0.540357 0.233088 0.060 Uiso 0.399(17) 1 calc R U P A 2
C19 C 0.2851(3) 0.29454(19) 0.26196(17) 0.0492(6) Uani 1 1 d . . . . .
H19A H 0.229068 0.264930 0.207171 0.059 Uiso 1 1 calc R U . . .
C20 C 0.2828(2) 0.28045(17) 0.34989(16) 0.0452(5) Uani 1 1 d . . . . .
H20A H 0.222961 0.238779 0.366049 0.054 Uiso 1 1 calc R U . . .
C21 C 0.4434(2) 0.38450(16) 0.36096(14) 0.0359(5) Uani 1 1 d . . . . .
H21A H 0.515777 0.428040 0.385110 0.043 Uiso 1 1 calc R U . . .
O1W O 0.6439(7) 0.1715(3) 0.3740(4) 0.195(2) Uani 1 1 d D . . . .
H1A H 0.672(9) 0.210(5) 0.418(4) 0.292 Uiso 1 1 d D U . . .
H1B H 0.664(10) 0.185(6) 0.327(4) 0.292 Uiso 1 1 d D U . . .

loop_
_atom_site_aniso_label
_atom_site_aniso_U_11
_atom_site_aniso_U_22
_atom_site_aniso_U_33
_atom_site_aniso_U_23
_atom_site_aniso_U_13
_atom_site_aniso_U_12
Co1 0.02822(17) 0.03623(16) 0.03266(17) 0.00153(11) 0.01508(12) -0.00055(11)
O1 0.0278(8) 0.0476(9) 0.0542(9) -0.0035(7) 0.0211(7) -0.0016(6)
O2 0.0427(10) 0.0565(10) 0.0583(10) -0.0165(8) 0.0299(8) -0.0037(8)
O3 0.0378(10) 0.0614(11) 0.0878(14) -0.0342(10) 0.0171(9) -0.0063(8)
O4 0.0259(8) 0.0540(9) 0.0557(10) -0.0081(8) 0.0181(7) -0.0041(7)
N1 0.0480(11) 0.0390(9) 0.0411(10) -0.0050(8) 0.0184(9) -0.0010(8)
N2 0.0459(11) 0.0410(10) 0.0416(10) -0.0076(8) 0.0196(9) -0.0029(8)
N3 0.0437(11) 0.0457(10) 0.0339(10) 0.0000(8) 0.0197(8) -0.0030(8)
N4 0.0321(10) 0.0420(10) 0.0348(9) 0.0024(7) 0.0144(8) -0.0027(7)
C1 0.0291(11) 0.0348(10) 0.0390(11) 0.0016(8) 0.0177(9) 0.0020(8)
C2 0.0295(11) 0.0363(10) 0.0366(11) -0.0038(8) 0.0152(9) -0.0008(8)
C3 0.0284(11) 0.0355(10) 0.0394(11) -0.0012(8) 0.0144(9) 0.0008(8)
C4 0.0306(11) 0.0397(11) 0.0453(12) -0.0044(9) 0.0187(10) 0.0033(9)
C5 0.0384(12) 0.0349(11) 0.0410(12) -0.0059(9) 0.0165(10) 0.0020(9)
C6 0.0277(11) 0.0389(11) 0.0466(12) -0.0040(9) 0.0150(9) -0.0028(9)
C7 0.0318(12) 0.0407(11) 0.0427(12) 0.0052(9) 0.0197(10) 0.0049(9)
C8 0.0303(12) 0.0419(11) 0.0458(13) -0.0010(10) 0.0135(10) 0.0000(9)
C9 0.101(2) 0.0464(14) 0.0492(14) -0.0001(12) 0.0385(15) -0.0093(14)
C10 0.095(2) 0.0461(14) 0.0450(14) -0.0014(11) 0.0358(15) -0.0053(14)
C11 0.0363(12) 0.0410(11) 0.0386(11) -0.0053(9) 0.0149(10) -0.0029(9)
C12 0.085(2) 0.0569(15) 0.0621(17) -0.0070(13) 0.0457(16) -0.0176(14)
C13 0.0528(14) 0.0471(13) 0.0351(11) 0.0002(9) 0.0243(11) -0.0015(11)
C16 0.0717(18) 0.0488(13) 0.0406(13) -0.0016(10) 0.0341(13) -0.0031(12)
C14 0.092(5) 0.053(4) 0.055(4) 0.012(3) 0.044(4) 0.018(3)
C15 0.093(5) 0.053(3) 0.051(4) 0.006(2) 0.051(4) 0.020(3)
C17 0.129(8) 0.061(4) 0.087(6) 0.033(4) 0.083(6) 0.045(5)
C18 0.129(8) 0.069(4) 0.095(6) 0.024(4) 0.091(6) 0.041(4)
C14A 0.160(11) 0.040(4) 0.072(6) -0.018(4) 0.081(7) -0.024(6)
C15A 0.170(11) 0.057(5) 0.069(7) -0.026(4) 0.074(7) -0.035(6)
C17A 0.096(8) 0.041(5) 0.039(4) -0.007(4) 0.031(5) -0.015(5)
C18A 0.093(7) 0.039(4) 0.025(3) -0.016(3) 0.030(4) -0.024(4)
C19 0.0481(15) 0.0591(15) 0.0409(13) -0.0097(11) 0.0152(11) -0.0141(12)
C20 0.0432(14) 0.0522(13) 0.0443(13) 0.0001(10) 0.0199(11) -0.0143(11)
C21 0.0347(11) 0.0414(11) 0.0333(11) 0.0028(9) 0.0135(9) -0.0036(9)
O1W 0.291(6) 0.148(3) 0.164(4) -0.077(3) 0.101(4) -0.031(3)

loop_
_atom_type_symbol
_atom_type_description
_atom_type_scat_dispersion_real
_atom_type_scat_dispersion_imag
_atom_type_scat_source
C C 0.0033 0.0016 'International Tables Vol C Tables 4.2.6.8 and 6.1.1.4'
H H 0.0000 0.0000 'International Tables Vol C Tables 4.2.6.8 and 6.1.1.4'
N N 0.0061 0.0033 'International Tables Vol C Tables 4.2.6.8 and 6.1.1.4'
O O 0.0106 0.0060 'International Tables Vol C Tables 4.2.6.8 and 6.1.1.4'
Co Co 0.3494 0.9721 'International Tables Vol C Tables 4.2.6.8 and 6.1.1.4'

loop_
_geom_angle_atom_site_label_1
_geom_angle_atom_site_label_2
_geom_angle_atom_site_label_3
_geom_angle
_geom_angle_site_symmetry_1
_geom_angle_site_symmetry_3
_geom_angle_publ_flag
O4 Co1 O1 99.17(7) . 1_455 ?
O4 Co1 N4 106.16(7) . . ?
O1 Co1 N4 120.98(7) 1_455 . ?
O4 Co1 N2 108.19(7) . 2_646 ?
O1 Co1 N2 112.32(7) 1_455 2_646 ?
N4 Co1 N2 108.77(7) . 2_646 ?
C7 O1 Co1 99.62(13) . 1_655 ?
C8 O4 Co1 117.58(15) . . ?
C11 N1 C9 106.80(18) . . ?
C11 N1 C5 128.20(18) . . ?
C9 N1 C5 123.48(19) . . ?
C11 N2 C10 106.25(19) . . ?
C11 N2 Co1 132.69(16) . 2_656 ?
C10 N2 Co1 120.70(15) . 2_656 ?
C21 N3 C19 107.60(18) . . ?
C21 N3 C13 126.33(19) . . ?
C19 N3 C13 126.04(19) . . ?
C21 N4 C20 105.87(18) . . ?
C21 N4 Co1 126.24(15) . . ?
C20 N4 Co1 127.89(14) . . ?
C2 C1 C6 120.04(18) . . ?
C2 C1 C7 118.61(18) . . ?
C6 C1 C7 121.16(19) . . ?
C1 C2 C3 121.02(19) . . ?
C1 C2 H2A 119.5 . . ?
C3 C2 H2A 119.5 . . ?
C4 C3 C2 118.91(19) . . ?
C4 C3 C8 120.58(18) . . ?
C2 C3 C8 120.38(19) . . ?
C5 C4 C3 120.33(18) . . ?
C5 C4 H4A 119.8 . . ?
C3 C4 H4A 119.8 . . ?
C4 C5 C6 120.99(19) . . ?
C4 C5 N1 117.25(18) . . ?
C6 C5 N1 121.7(2) . . ?
C1 C6 C5 118.7(2) . . ?
C1 C6 H6A 120.7 . . ?
C5 C6 H6A 120.7 . . ?
O2 C7 O1 121.91(18) . . ?
O2 C7 C1 119.55(19) . . ?
O1 C7 C1 118.46(19) . . ?
O3 C8 O4 123.9(2) . . ?
O3 C8 C3 118.92(19) . . ?
O4 C8 C3 117.06(19) . . ?
C10 C9 N1 106.8(2) . . ?
C10 C9 H9A 126.6 . . ?
N1 C9 H9A 126.6 . . ?
C9 C10 N2 109.4(2) . . ?
C9 C10 H10A 125.3 . . ?
N2 C10 H10A 125.3 . . ?
N2 C11 N1 110.65(19) . . ?
N2 C11 C12 126.1(2) . . ?
N1 C11 C12 123.2(2) . . ?
C11 C12 H12D 109.5 . . ?
C11 C12 H12E 109.5 . . ?
H12D C12 H12E 109.5 . . ?
C11 C12 H12F 109.5 . . ?
H12D C12 H12F 109.5 . . ?
H12E C12 H12F 109.5 . . ?
C14A C13 C18A 120.1(6) . . ?
C18 C13 C14 118.6(5) . . ?
C14A C13 N3 119.7(5) . . ?
C18 C13 N3 121.4(4) . . ?
C18A C13 N3 120.0(5) . . ?
C14 C13 N3 120.0(3) . . ?
C15A C16 C17A 115.6(7) . . ?
C17 C16 C15 118.2(5) . . ?
C17 C16 C16 120.1(5) . 3_665 ?
C15A C16 C16 121.4(5) . 3_665 ?
C17A C16 C16 122.5(6) . 3_665 ?
C15 C16 C16 121.6(3) . 3_665 ?
C13 C14 C15 120.1(6) . . ?
C13 C14 H14A 120.0 . . ?
C15 C14 H14A 120.0 . . ?
C14 C15 C16 120.7(5) . . ?
C14 C15 H15A 119.6 . . ?
C16 C15 H15A 119.6 . . ?
C16 C17 C18 120.2(8) . . ?
C16 C17 H17A 119.9 . . ?
C18 C17 H17A 119.9 . . ?
C13 C18 C17 121.8(8) . . ?
C13 C18 H18A 119.1 . . ?
C17 C18 H18A 119.1 . . ?
C13 C14A C15A 120.5(9) . . ?
C13 C14A H14B 119.8 . . ?
C15A C14A H14B 119.8 . . ?
C14A C15A C16 121.3(9) . . ?
C14A C15A H15B 119.4 . . ?
C16 C15A H15B 119.4 . . ?
C16 C17A C18A 124.0(10) . . ?
C16 C17A H17B 118.0 . . ?
C18A C17A H17B 118.0 . . ?
C13 C18A C17A 117.7(9) . . ?
C13 C18A H18B 121.1 . . ?
C17A C18A H18B 121.1 . . ?
C20 C19 N3 105.8(2) . . ?
C20 C19 H19A 127.1 . . ?
N3 C19 H19A 127.1 . . ?
C19 C20 N4 109.92(19) . . ?
C19 C20 H20A 125.0 . . ?
N4 C20 H20A 125.0 . . ?
N4 C21 N3 110.79(19) . . ?
N4 C21 H21A 124.6 . . ?
N3 C21 H21A 124.6 . . ?
H1A O1W H1B 115(2) . . ?

loop_
_geom_bond_atom_site_label_1
_geom_bond_atom_site_label_2
_geom_bond_distance
_geom_bond_site_symmetry_2
_geom_bond_publ_flag
Co1 O4 1.9856(16) . ?
Co1 O1 2.0085(15) 1_455 ?
Co1 N4 2.0121(19) . ?
Co1 N2 2.0456(19) 2_646 ?
O1 C7 1.270(3) . ?
O2 C7 1.240(3) . ?
O3 C8 1.230(3) . ?
O4 C8 1.265(2) . ?
N1 C11 1.349(3) . ?
N1 C9 1.381(3) . ?
N1 C5 1.447(3) . ?
N2 C11 1.318(3) . ?
N2 C10 1.379(3) . ?
N3 C21 1.337(3) . ?
N3 C19 1.377(3) . ?
N3 C13 1.438(3) . ?
N4 C21 1.322(3) . ?
N4 C20 1.370(3) . ?
C1 C2 1.385(3) . ?
C1 C6 1.387(3) . ?
C1 C7 1.510(3) . ?
C2 C3 1.387(3) . ?
C2 H2A 0.9300 . ?
C3 C4 1.383(3) . ?
C3 C8 1.510(3) . ?
C4 C5 1.378(3) . ?
C4 H4A 0.9300 . ?
C5 C6 1.394(3) . ?
C6 H6A 0.9300 . ?
C9 C10 1.335(4) . ?
C9 H9A 0.9300 . ?
C10 H10A 0.9300 . ?
C11 C12 1.497(3) . ?
C12 H12D 0.9600 . ?
C12 H12E 0.9600 . ?
C12 H12F 0.9600 . ?
C13 C14A 1.359(6) . ?
C13 C18 1.360(5) . ?
C13 C18A 1.363(6) . ?
C13 C14 1.372(5) . ?
C16 C17 1.365(5) . ?
C16 C15A 1.372(6) . ?
C16 C17A 1.374(6) . ?
C16 C15 1.393(5) . ?
C16 C16 1.488(4) 3_665 ?
C14 C15 1.381(5) . ?
C14 H14A 0.9300 . ?
C15 H15A 0.9300 . ?
C17 C18 1.377(5) . ?
C17 H17A 0.9300 . ?
C18 H18A 0.9300 . ?
C14A C15A 1.371(7) . ?
C14A H14B 0.9300 . ?
C15A H15B 0.9300 . ?
C17A C18A 1.377(6) . ?
C17A H17B 0.9300 . ?
C18A H18B 0.9300 . ?
C19 C20 1.347(3) . ?
C19 H19A 0.9300 . ?
C20 H20A 0.9300 . ?
C21 H21A 0.9300 . ?
O1W H1A 0.826(10) . ?
O1W H1B 0.823(10) . ?

loop_
_geom_hbond_atom_site_label_D
_geom_hbond_atom_site_label_H
_geom_hbond_atom_site_label_A
_geom_hbond_distance_DH
_geom_hbond_distance_HA
_geom_hbond_distance_DA
_geom_hbond_angle_DHA
_geom_hbond_site_symmetry_A
_geom_hbond_publ_flag
C14A^b H14B^b O3 0.93 2.65 3.175(16) 116.4 4_565 yes
C21 H21A O1 0.93 2.51 3.398(3) 159.8 3_766 yes
O1W H1A O3 0.826(10) 1.98(2) 2.794(4) 167(9) . yes

loop_
_geom_torsion_atom_site_label_1
_geom_torsion_atom_site_label_2
_geom_torsion_atom_site_label_3
_geom_torsion_atom_site_label_4
_geom_torsion
_geom_torsion_site_symmetry_1
_geom_torsion_site_symmetry_2
_geom_torsion_site_symmetry_3
_geom_torsion_site_symmetry_4
_geom_torsion_publ_flag
C6 C1 C2 C3 0.3(3) . . . . ?
C7 C1 C2 C3 175.34(19) . . . . ?
C1 C2 C3 C4 0.6(3) . . . . ?
C1 C2 C3 C8 -175.30(19) . . . . ?
C2 C3 C4 C5 -1.4(3) . . . . ?
C8 C3 C4 C5 174.4(2) . . . . ?
C3 C4 C5 C6 1.4(3) . . . . ?
C3 C4 C5 N1 -175.42(19) . . . . ?
C11 N1 C5 C4 -112.6(3) . . . . ?
C9 N1 C5 C4 51.4(3) . . . . ?
C11 N1 C5 C6 70.6(3) . . . . ?
C9 N1 C5 C6 -125.4(3) . . . . ?
C2 C1 C6 C5 -0.4(3) . . . . ?
C7 C1 C6 C5 -175.27(19) . . . . ?
C4 C5 C6 C1 -0.5(3) . . . . ?
N1 C5 C6 C1 176.19(19) . . . . ?
Co1 O1 C7 O2 -5.9(2) 1_655 . . . ?
Co1 O1 C7 C1 170.70(15) 1_655 . . . ?
C2 C1 C7 O2 -6.2(3) . . . . ?
C6 C1 C7 O2 168.7(2) . . . . ?
C2 C1 C7 O1 177.08(19) . . . . ?
C6 C1 C7 O1 -8.0(3) . . . . ?
Co1 O4 C8 O3 -4.0(3) . . . . ?
Co1 O4 C8 C3 179.37(14) . . . . ?
C4 C3 C8 O3 -164.9(2) . . . . ?
C2 C3 C8 O3 10.9(3) . . . . ?
C4 C3 C8 O4 11.9(3) . . . . ?
C2 C3 C8 O4 -172.3(2) . . . . ?
C11 N1 C9 C10 -1.7(3) . . . . ?
C5 N1 C9 C10 -168.7(2) . . . . ?
N1 C9 C10 N2 0.9(4) . . . . ?
C11 N2 C10 C9 0.2(3) . . . . ?
Co1 N2 C10 C9 174.2(2) 2_656 . . . ?
C10 N2 C11 N1 -1.4(3) . . . . ?
Co1 N2 C11 N1 -174.34(16) 2_656 . . . ?
C10 N2 C11 C12 179.1(3) . . . . ?
Co1 N2 C11 C12 6.1(4) 2_656 . . . ?
C9 N1 C11 N2 2.0(3) . . . . ?
C5 N1 C11 N2 168.1(2) . . . . ?
C9 N1 C11 C12 -178.5(2) . . . . ?
C5 N1 C11 C12 -12.3(4) . . . . ?
C21 N3 C13 C14A 138.5(11) . . . . ?
C19 N3 C13 C14A -43.9(11) . . . . ?
C21 N3 C13 C18 -70.2(8) . . . . ?
C19 N3 C13 C18 107.4(8) . . . . ?
C21 N3 C13 C18A -46.3(7) . . . . ?
C19 N3 C13 C18A 131.3(7) . . . . ?
C21 N3 C13 C14 107.1(6) . . . . ?
C19 N3 C13 C14 -75.4(6) . . . . ?
C18 C13 C14 C15 -5.6(10) . . . . ?
N3 C13 C14 C15 177.1(5) . . . . ?
C13 C14 C15 C16 0.9(10) . . . . ?
C17 C16 C15 C14 4.7(9) . . . . ?
C16 C16 C15 C14 -179.1(5) 3_665 . . . ?
C15 C16 C17 C18 -5.6(12) . . . . ?
C16 C16 C17 C18 178.1(7) 3_665 . . . ?
C14 C13 C18 C17 4.7(12) . . . . ?
N3 C13 C18 C17 -178.0(7) . . . . ?
C16 C17 C18 C13 1.0(15) . . . . ?
C18A C13 C14A C15A -2.0(18) . . . . ?
N3 C13 C14A C15A 173.2(10) . . . . ?
C13 C14A C15A C16 9(2) . . . . ?
C17A C16 C15A C14A -10.4(18) . . . . ?
C16 C16 C15A C14A 176.9(10) 3_665 . . . ?
C15A C16 C17A C18A 4.6(16) . . . . ?
C16 C16 C17A C18A 177.2(9) 3_665 . . . ?
C14A C13 C18A C17A -3.7(16) . . . . ?
N3 C13 C18A C17A -178.9(8) . . . . ?
C16 C17A C18A C13 2.4(18) . . . . ?
C21 N3 C19 C20 0.8(3) . . . . ?
C13 N3 C19 C20 -177.2(2) . . . . ?
N3 C19 C20 N4 -0.5(3) . . . . ?
C21 N4 C20 C19 0.0(3) . . . . ?
Co1 N4 C20 C19 -179.77(17) . . . . ?
C20 N4 C21 N3 0.5(2) . . . . ?
Co1 N4 C21 N3 -179.73(14) . . . . ?
C19 N3 C21 N4 -0.8(3) . . . . ?
C13 N3 C21 N4 177.18(19) . . . . ?
